data_7044457
loop_
_publ_author_name
'Gao, Tao-Bao'
'Qu, Zhong-Ze'
'Tang, Zhe'
'Cao, Deng-Ke'

_publ_section_title
;
 Cyclometalated Ir(III) complexes incorporating photoactive
 anthracene-based ligand: syntheses, crystal structures and luminescence
 switching by light irradiation
;
_journal_name_full 'Dalton Trans.'
_journal_paper_doi 10.1039/C7DT02967E
_journal_year 2017
_chemical_formula_moiety 'C49 H28 F4 Ir N6, F6 P, 2(C H4 O)'
_chemical_formula_sum 'C51 H36 F10 Ir N6 O2 P'
_chemical_formula_weight 1178.03
_space_group_crystal_system triclinic
_space_group_IT_number 2
_space_group_name_Hall '-P 1'
_space_group_name_H-M_alt 'P -1'
_symmetry_space_group_name_Hall '-P 1'
_symmetry_space_group_name_H-M 'P -1'
_atom_sites_solution_hydrogens geom
_audit_creation_method SHELXL-2014/6
_audit_update_record
;
2017-08-05 deposited with the CCDC.
2017-10-10 downloaded from the CCDC.
;
_cell_angle_alpha 62.6040(10)
_cell_angle_beta 80.330(2)
_cell_angle_gamma 89.6920(10)
_cell_formula_units_Z 2
_cell_length_a 9.1588(7)
_cell_length_b 16.8364(13)
_cell_length_c 17.1146(13)
_cell_measurement_reflns_used 3712
_cell_measurement_temperature 296(2)
_cell_measurement_theta_max 25.986
_cell_measurement_theta_min 2.416
_cell_volume 2302.0(3)
_computing_cell_refinement SMART
_computing_data_collection 'SMART (Bruker, 2000)'
_computing_data_reduction 'SAINT (Bruker, 2000)'
_computing_structure_refinement 'SHELXL-2014/6 (Sheldrick, 2014)'
_computing_structure_solution 'SHELXTL (Bruker, 2000)'
_diffrn_ambient_temperature 296(2)
_diffrn_measured_fraction_theta_full 0.990
_diffrn_measured_fraction_theta_max 0.989
_diffrn_measurement_device_type 'Bruke Smart Aepex CCD area detector'
_diffrn_radiation_type MoK\a
_diffrn_radiation_wavelength 0.71073
_diffrn_reflns_av_R_equivalents 0.0375
_diffrn_reflns_av_unetI/netI 0.0771
_diffrn_reflns_Laue_measured_fraction_full 0.990
_diffrn_reflns_Laue_measured_fraction_max 0.989
_diffrn_reflns_limit_h_max 10
_diffrn_reflns_limit_h_min -11
_diffrn_reflns_limit_k_max 20
_diffrn_reflns_limit_k_min -20
_diffrn_reflns_limit_l_max 21
_diffrn_reflns_limit_l_min -21
_diffrn_reflns_number 14084
_diffrn_reflns_point_group_measured_fraction_full 0.990
_diffrn_reflns_point_group_measured_fraction_max 0.989
_diffrn_reflns_theta_full 25.242
_diffrn_reflns_theta_max 26.000
_diffrn_reflns_theta_min 2.263
_exptl_absorpt_coefficient_mu 3.025
_exptl_absorpt_correction_T_max 0.762
_exptl_absorpt_correction_T_min 0.630
_exptl_absorpt_correction_type multi-scan
_exptl_absorpt_process_details 'SADABS, Bruker(2000)'
_exptl_crystal_colour yellow
_exptl_crystal_density_diffrn 1.700
_exptl_crystal_density_method 'not measured'
_exptl_crystal_description blocky
_exptl_crystal_F_000 1164
_exptl_crystal_size_max 0.21
_exptl_crystal_size_mid 0.13
_exptl_crystal_size_min 0.09
_refine_diff_density_max 1.519
_refine_diff_density_min -1.075
_refine_diff_density_rms 0.139
_refine_ls_extinction_method none
_refine_ls_goodness_of_fit_ref 1.032
_refine_ls_hydrogen_treatment constr
_refine_ls_matrix_type full
_refine_ls_number_parameters 641
_refine_ls_number_reflns 8960
_refine_ls_number_restraints 71
_refine_ls_restrained_S_all 1.121
_refine_ls_R_factor_all 0.0655
_refine_ls_R_factor_gt 0.0469
_refine_ls_shift/su_max 0.001
_refine_ls_shift/su_mean 0.000
_refine_ls_structure_factor_coef Fsqd
_refine_ls_weighting_details 'w=1/[\s^2^(Fo^2^)+(0.0600P)^2^] where P=(Fo^2^+2Fc^2^)/3'
_refine_ls_weighting_scheme calc
_refine_ls_wR_factor_gt 0.1094
_refine_ls_wR_factor_ref 0.1156
_reflns_Friedel_coverage 0.000
_reflns_number_gt 7198
_reflns_number_total 8960
_reflns_threshold_expression 'I > 2\s(I)'
_cod_data_source_file c7dt02967e2.cif
_cod_data_source_block 2
_cod_database_code 7044457
_shelx_space_group_comment
;
The symmetry employed for this shelxl refinement is uniquely defined
by the following loop, which should always be used as a source of
symmetry information in preference to the above space-group names.
They are only intended as comments.
;
_shelxl_version_number 2014/6

loop_
_space_group_symop_operation_xyz
'x, y, z'
'-x, -y, -z'

loop_
_atom_site_label
_atom_site_type_symbol
_atom_site_fract_x
_atom_site_fract_y
_atom_site_fract_z
_atom_site_U_iso_or_equiv
_atom_site_adp_type
_atom_site_occupancy
_atom_site_site_symmetry_order
_atom_site_calc_flag
_atom_site_refinement_flags_posn
_atom_site_refinement_flags_adp
Ir1 Ir 0.56739(3) -0.07788(2) 0.27408(2) 0.02726(9) Uani 1 1 d . .
P1 P 0.9390(3) 0.80711(19) 0.7291(3) 0.0935(10) Uani 1 1 d . U
F1 F 0.5344(6) -0.1528(4) 0.0108(3) 0.0747(15) Uani 1 1 d . .
F2 F 0.9762(6) -0.2224(4) 0.1213(3) 0.0753(15) Uani 1 1 d . .
F3 F 0.6164(6) -0.4047(3) 0.5218(3) 0.0729(15) Uani 1 1 d . .
F4 F 0.1711(6) -0.3678(4) 0.4162(4) 0.0838(17) Uani 1 1 d . .
F5 F 0.8742(13) 0.7633(7) 0.6849(8) 0.199(3) Uani 1 1 d . U
F6 F 1.0971(11) 0.8229(8) 0.6755(8) 0.199(3) Uani 1 1 d . U
F7 F 1.0159(13) 0.8614(6) 0.7621(8) 0.189(3) Uani 1 1 d . U
F8 F 0.7829(11) 0.7975(8) 0.7795(8) 0.199(3) Uani 1 1 d . U
F9 F 0.8874(11) 0.8979(6) 0.6681(7) 0.182(3) Uani 1 1 d . U
F10 F 0.9904(11) 0.7210(5) 0.7963(7) 0.179(3) Uani 1 1 d . U
O1 O 0.8012(9) 0.4798(5) 0.0669(5) 0.097(2) Uani 1 1 d . .
H1C H 0.7415 0.5164 0.0387 0.116 Uiso 1 1 d R U
O2 O 0.676(2) 0.6138(11) 0.9466(11) 0.256(8) Uani 1 1 d . U
H2D H 0.7208 0.6572 0.8982 0.307 Uiso 1 1 d DR U
N1 N 0.4083(6) -0.0493(3) 0.1959(3) 0.0344(12) Uani 1 1 d . .
N2 N 0.7250(6) -0.1243(3) 0.3535(3) 0.0309(12) Uani 1 1 d . .
N3 N 0.4700(6) -0.0175(3) 0.3542(3) 0.0278(11) Uani 1 1 d . .
N4 N 0.6591(6) 0.0580(3) 0.1977(3) 0.0281(11) Uani 1 1 d . .
N5 N 0.4885(7) 0.2766(4) 0.3523(4) 0.0401(14) Uani 1 1 d . .
N6 N 0.6374(6) 0.3398(3) 0.2178(4) 0.0388(13) Uani 1 1 d . .
H6A H 0.6914 0.3804 0.1696 0.047 Uiso 1 1 calc R U
C1 C 0.2864(8) -0.0080(5) 0.2047(5) 0.0443(17) Uani 1 1 d . .
H1A H 0.2762 0.0154 0.2449 0.053 Uiso 1 1 calc R U
C2 C 0.1766(9) 0.0012(6) 0.1575(5) 0.054(2) Uani 1 1 d . .
H2A H 0.0947 0.0322 0.1634 0.065 Uiso 1 1 calc R U
C3 C 0.1898(10) -0.0367(6) 0.1004(6) 0.067(3) Uani 1 1 d . .
H3A H 0.1133 -0.0350 0.0702 0.080 Uiso 1 1 calc R U
C4 C 0.3155(10) -0.0766(6) 0.0884(5) 0.057(2) Uani 1 1 d . .
H4A H 0.3263 -0.0997 0.0479 0.068 Uiso 1 1 calc R U
C5 C 0.4262(8) -0.0830(4) 0.1355(4) 0.0384(16) Uani 1 1 d . .
C6 C 0.5678(8) -0.1229(4) 0.1299(4) 0.0381(16) Uani 1 1 d . .
C7 C 0.6179(10) -0.1557(5) 0.0697(5) 0.051(2) Uani 1 1 d . .
C8 C 0.7542(10) -0.1898(5) 0.0657(5) 0.057(2) Uani 1 1 d . .
H8A H 0.7865 -0.2117 0.0253 0.069 Uiso 1 1 calc R U
C9 C 0.8403(9) -0.1899(5) 0.1242(5) 0.051(2) Uani 1 1 d . .
C10 C 0.7991(8) -0.1577(4) 0.1844(5) 0.0406(17) Uani 1 1 d . .
H10A H 0.8627 -0.1578 0.2215 0.049 Uiso 1 1 calc R U
C11 C 0.6582(8) -0.1244(4) 0.1887(4) 0.0375(16) Uani 1 1 d . .
C12 C 0.8430(7) -0.0719(5) 0.3477(5) 0.0387(16) Uani 1 1 d . .
H12A H 0.8531 -0.0112 0.3067 0.046 Uiso 1 1 calc R U
C13 C 0.9477(9) -0.1066(6) 0.4010(5) 0.053(2) Uani 1 1 d . .
H13A H 1.0277 -0.0700 0.3965 0.064 Uiso 1 1 calc R U
C14 C 0.9319(10) -0.1969(6) 0.4613(6) 0.063(2) Uani 1 1 d . .
H14A H 1.0011 -0.2216 0.4983 0.075 Uiso 1 1 calc R U
C15 C 0.8140(10) -0.2499(6) 0.4667(5) 0.056(2) Uani 1 1 d . .
H15A H 0.8039 -0.3108 0.5069 0.067 Uiso 1 1 calc R U
C16 C 0.7104(8) -0.2137(5) 0.4131(5) 0.0410(16) Uani 1 1 d . .
C17 C 0.5722(8) -0.2588(4) 0.4142(4) 0.0383(16) Uani 1 1 d . .
C18 C 0.5273(10) -0.3493(5) 0.4675(5) 0.052(2) Uani 1 1 d . .
C19 C 0.3954(10) -0.3878(5) 0.4688(5) 0.057(2) Uani 1 1 d . .
H19A H 0.3684 -0.4488 0.5051 0.068 Uiso 1 1 calc R U
C20 C 0.3052(10) -0.3334(5) 0.4149(6) 0.054(2) Uani 1 1 d . .
C21 C 0.3428(9) -0.2420(5) 0.3574(5) 0.0470(18) Uani 1 1 d . .
H21A H 0.2784 -0.2070 0.3210 0.056 Uiso 1 1 calc R U
C22 C 0.4801(8) -0.2043(4) 0.3559(4) 0.0338(15) Uani 1 1 d . .
C23 C 0.7511(7) 0.0936(4) 0.1178(4) 0.0361(15) Uani 1 1 d . .
H23A H 0.7822 0.0565 0.0925 0.043 Uiso 1 1 calc R U
C24 C 0.8014(8) 0.1839(5) 0.0717(4) 0.0398(16) Uani 1 1 d . .
H24A H 0.8645 0.2064 0.0163 0.048 Uiso 1 1 calc R U
C25 C 0.7579(8) 0.2398(5) 0.1079(5) 0.0399(16) Uani 1 1 d . .
H25A H 0.7921 0.3002 0.0779 0.048 Uiso 1 1 calc R U
C26 C 0.6606(7) 0.2040(4) 0.1913(4) 0.0290(13) Uani 1 1 d . .
C27 C 0.6131(7) 0.1124(4) 0.2337(4) 0.0287(13) Uani 1 1 d . .
C28 C 0.5114(7) 0.0710(4) 0.3199(4) 0.0271(13) Uani 1 1 d . .
C29 C 0.4620(7) 0.1216(4) 0.3636(4) 0.0292(13) Uani 1 1 d . .
C30 C 0.3596(7) 0.0766(4) 0.4450(4) 0.0343(15) Uani 1 1 d . .
H30A H 0.3220 0.1074 0.4762 0.041 Uiso 1 1 calc R U
C31 C 0.3162(7) -0.0107(4) 0.4776(4) 0.0355(15) Uani 1 1 d . .
H31A H 0.2485 -0.0399 0.5312 0.043 Uiso 1 1 calc R U
C32 C 0.3727(7) -0.0577(4) 0.4312(4) 0.0340(15) Uani 1 1 d . .
H32A H 0.3417 -0.1180 0.4545 0.041 Uiso 1 1 calc R U
C33 C 0.5165(7) 0.2139(4) 0.3215(4) 0.0301(14) Uani 1 1 d . .
C34 C 0.6099(7) 0.2519(4) 0.2391(4) 0.0321(14) Uani 1 1 d . .
C35 C 0.5633(8) 0.3505(4) 0.2872(4) 0.0352(15) Uani 1 1 d . .
C36 C 0.5713(8) 0.4403(5) 0.2848(5) 0.0411(17) Uani 1 1 d . .
C37 C 0.4601(9) 0.4972(5) 0.2530(5) 0.0455(18) Uani 1 1 d . .
C38 C 0.3368(10) 0.4728(6) 0.2257(7) 0.066(2) Uani 1 1 d . .
H38A H 0.3262 0.4157 0.2307 0.080 Uiso 1 1 calc R U
C39 C 0.2361(12) 0.5307(8) 0.1932(8) 0.090(3) Uani 1 1 d . .
H39A H 0.1568 0.5132 0.1754 0.108 Uiso 1 1 calc R U
C40 C 0.2473(12) 0.6200(8) 0.1848(8) 0.093(4) Uani 1 1 d . U
H40A H 0.1770 0.6599 0.1607 0.112 Uiso 1 1 calc R U
C41 C 0.3585(12) 0.6446(6) 0.2115(6) 0.076(3) Uani 1 1 d . U
H41A H 0.3629 0.7013 0.2081 0.091 Uiso 1 1 calc R U
C42 C 0.4724(10) 0.5861(5) 0.2458(5) 0.052(2) Uani 1 1 d . .
C43 C 0.5908(11) 0.6106(5) 0.2729(5) 0.057(2) Uani 1 1 d . .
H43A H 0.5960 0.6669 0.2705 0.068 Uiso 1 1 calc R U
C44 C 0.7008(10) 0.5548(6) 0.3031(5) 0.056(2) Uani 1 1 d . .
C45 C 0.8229(13) 0.5803(7) 0.3302(6) 0.078(3) Uani 1 1 d . .
H45A H 0.8287 0.6359 0.3293 0.093 Uiso 1 1 calc R U
C46 C 0.9318(13) 0.5237(8) 0.3576(7) 0.087(3) Uani 1 1 d . .
H46A H 1.0120 0.5420 0.3741 0.104 Uiso 1 1 calc R U
C47 C 0.9261(11) 0.4391(7) 0.3615(6) 0.076(3) Uani 1 1 d . .
H47A H 1.0024 0.4021 0.3797 0.091 Uiso 1 1 calc R U
C48 C 0.8104(10) 0.4112(6) 0.3389(6) 0.060(2) Uani 1 1 d . .
H48A H 0.8069 0.3542 0.3430 0.072 Uiso 1 1 calc R U
C49 C 0.6927(9) 0.4668(5) 0.3086(5) 0.0456(18) Uani 1 1 d . .
C50 C 0.9052(17) 0.5238(10) 0.0871(10) 0.145(6) Uani 1 1 d . U
H50A H 0.9577 0.5720 0.0324 0.217 Uiso 1 1 d R U
H50B H 0.8547 0.5477 0.1246 0.217 Uiso 1 1 d R U
H50C H 0.9744 0.4831 0.1177 0.217 Uiso 1 1 d R U
C51 C 0.567(2) 0.6472(12) 0.9793(12) 0.176(7) Uani 1 1 d . U
H51D H 0.5979 0.6620 1.0221 0.265 Uiso 1 1 calc R U
H51A H 0.4823 0.6036 1.0082 0.265 Uiso 1 1 calc DR U
H51B H 0.5395 0.7003 0.9316 0.265 Uiso 1 1 calc R U

loop_
_atom_site_aniso_label
_atom_site_aniso_U_11
_atom_site_aniso_U_22
_atom_site_aniso_U_33
_atom_site_aniso_U_23
_atom_site_aniso_U_13
_atom_site_aniso_U_12
Ir1 0.03170(14) 0.02350(13) 0.02652(14) -0.01305(10) -0.00091(9) -0.00058(9)
P1 0.0608(14) 0.0637(15) 0.157(3) -0.0413(17) -0.0533(16) 0.0084(13)
F1 0.096(4) 0.091(4) 0.064(3) -0.057(3) -0.022(3) 0.007(3)
F2 0.075(3) 0.086(4) 0.070(3) -0.047(3) 0.006(3) 0.029(3)
F3 0.098(4) 0.036(2) 0.063(3) -0.005(2) -0.015(3) 0.016(3)
F4 0.080(4) 0.077(4) 0.081(4) -0.028(3) -0.005(3) -0.045(3)
F5 0.239(5) 0.212(5) 0.216(5) -0.135(4) -0.112(4) 0.015(4)
F6 0.121(3) 0.221(6) 0.191(5) -0.054(4) 0.003(3) 0.024(3)
F7 0.231(5) 0.159(4) 0.230(5) -0.108(4) -0.129(4) 0.013(4)
F8 0.122(3) 0.235(5) 0.196(5) -0.076(4) 0.004(3) 0.021(3)
F9 0.169(4) 0.124(3) 0.206(5) -0.016(3) -0.102(4) 0.042(3)
F10 0.172(6) 0.102(3) 0.203(6) 0.002(4) -0.100(5) 0.012(4)
O1 0.088(5) 0.080(5) 0.089(5) -0.014(4) -0.009(4) -0.015(4)
O2 0.256(9) 0.246(9) 0.244(9) -0.102(6) -0.031(6) 0.043(6)
N1 0.040(3) 0.032(3) 0.029(3) -0.013(2) -0.006(2) 0.005(3)
N2 0.032(3) 0.030(3) 0.031(3) -0.015(2) -0.005(2) 0.007(2)
N3 0.034(3) 0.030(3) 0.022(3) -0.015(2) -0.004(2) 0.001(2)
N4 0.034(3) 0.023(3) 0.023(3) -0.008(2) 0.000(2) -0.001(2)
N5 0.046(3) 0.036(3) 0.042(3) -0.025(3) 0.000(3) -0.001(3)
N6 0.050(4) 0.024(3) 0.039(3) -0.014(2) 0.001(3) -0.003(3)
C1 0.046(4) 0.045(4) 0.043(4) -0.021(4) -0.009(3) 0.003(4)
C2 0.041(4) 0.065(5) 0.049(5) -0.020(4) -0.012(4) 0.009(4)
C3 0.059(6) 0.083(7) 0.051(5) -0.019(5) -0.030(5) -0.008(5)
C4 0.059(5) 0.073(6) 0.048(5) -0.033(4) -0.017(4) 0.006(5)
C5 0.045(4) 0.031(4) 0.033(4) -0.011(3) -0.004(3) -0.007(3)
C6 0.059(5) 0.025(3) 0.029(4) -0.012(3) -0.008(3) 0.000(3)
C7 0.076(6) 0.046(4) 0.036(4) -0.024(4) -0.005(4) -0.007(4)
C8 0.091(7) 0.046(5) 0.038(4) -0.028(4) 0.003(4) 0.008(5)
C9 0.057(5) 0.041(4) 0.051(5) -0.023(4) 0.006(4) 0.009(4)
C10 0.040(4) 0.035(4) 0.037(4) -0.015(3) 0.011(3) -0.002(3)
C11 0.054(4) 0.027(3) 0.031(4) -0.015(3) -0.002(3) -0.001(3)
C12 0.030(4) 0.047(4) 0.035(4) -0.016(3) -0.004(3) 0.000(3)
C13 0.048(5) 0.063(5) 0.044(5) -0.022(4) -0.005(4) -0.009(4)
C14 0.053(5) 0.067(6) 0.063(6) -0.021(5) -0.028(4) 0.018(5)
C15 0.064(6) 0.051(5) 0.046(5) -0.015(4) -0.016(4) 0.011(4)
C16 0.047(4) 0.040(4) 0.032(4) -0.017(3) 0.000(3) 0.004(3)
C17 0.044(4) 0.036(4) 0.036(4) -0.022(3) 0.006(3) -0.003(3)
C18 0.071(6) 0.038(4) 0.038(4) -0.018(4) 0.009(4) 0.002(4)
C19 0.080(6) 0.030(4) 0.045(5) -0.009(4) 0.005(4) -0.015(4)
C20 0.064(5) 0.043(4) 0.056(5) -0.028(4) 0.005(4) -0.023(4)
C21 0.054(5) 0.043(4) 0.039(4) -0.018(3) -0.001(3) -0.011(4)
C22 0.055(4) 0.018(3) 0.028(3) -0.013(3) -0.002(3) -0.002(3)
C23 0.037(4) 0.040(4) 0.032(4) -0.021(3) 0.004(3) 0.002(3)
C24 0.044(4) 0.043(4) 0.024(3) -0.013(3) 0.007(3) -0.007(3)
C25 0.043(4) 0.032(4) 0.038(4) -0.013(3) 0.000(3) -0.005(3)
C26 0.028(3) 0.029(3) 0.029(3) -0.014(3) -0.001(3) 0.000(3)
C27 0.033(3) 0.028(3) 0.030(3) -0.016(3) -0.009(3) 0.005(3)
C28 0.026(3) 0.027(3) 0.028(3) -0.013(3) -0.003(3) 0.004(3)
C29 0.028(3) 0.033(3) 0.027(3) -0.016(3) -0.002(3) 0.004(3)
C30 0.036(4) 0.037(4) 0.033(4) -0.022(3) 0.003(3) 0.003(3)
C31 0.031(3) 0.039(4) 0.035(4) -0.018(3) 0.004(3) -0.006(3)
C32 0.033(4) 0.032(3) 0.032(4) -0.012(3) -0.001(3) -0.001(3)
C33 0.029(3) 0.032(3) 0.030(3) -0.017(3) 0.000(3) -0.002(3)
C34 0.032(4) 0.027(3) 0.033(4) -0.012(3) -0.002(3) -0.002(3)
C35 0.047(4) 0.024(3) 0.036(4) -0.016(3) -0.005(3) 0.005(3)
C36 0.049(4) 0.034(4) 0.042(4) -0.025(3) 0.007(3) -0.005(3)
C37 0.052(5) 0.031(4) 0.054(5) -0.024(3) 0.003(4) 0.005(3)
C38 0.053(5) 0.061(6) 0.096(7) -0.045(5) -0.018(5) 0.013(5)
C39 0.075(7) 0.089(8) 0.116(10) -0.050(7) -0.036(7) 0.019(6)
C40 0.066(7) 0.081(8) 0.100(9) -0.020(6) -0.004(6) 0.030(6)
C41 0.099(7) 0.050(5) 0.062(6) -0.019(4) 0.010(5) 0.018(6)
C42 0.060(5) 0.035(4) 0.052(5) -0.022(4) 0.013(4) 0.003(4)
C43 0.083(7) 0.032(4) 0.051(5) -0.024(4) 0.014(5) -0.014(4)
C44 0.071(6) 0.049(5) 0.044(5) -0.025(4) 0.006(4) -0.024(4)
C45 0.105(9) 0.055(6) 0.065(6) -0.023(5) -0.006(6) -0.033(6)
C46 0.087(8) 0.091(8) 0.070(7) -0.026(6) -0.017(6) -0.041(7)
C47 0.057(6) 0.091(8) 0.070(6) -0.031(6) -0.011(5) -0.011(5)
C48 0.068(6) 0.054(5) 0.059(5) -0.027(4) -0.009(4) -0.007(5)
C49 0.053(5) 0.042(4) 0.044(4) -0.027(4) 0.004(4) -0.005(4)
C50 0.137(8) 0.150(8) 0.144(7) -0.067(5) -0.024(5) -0.006(5)
C51 0.170(9) 0.177(9) 0.174(9) -0.077(6) -0.025(6) 0.030(6)

loop_
_atom_type_symbol
_atom_type_description
_atom_type_scat_dispersion_real
_atom_type_scat_dispersion_imag
_atom_type_scat_source
C C 0.0033 0.0016 'International Tables Vol C Tables 4.2.6.8 and 6.1.1.4'
H H 0.0000 0.0000 'International Tables Vol C Tables 4.2.6.8 and 6.1.1.4'
N N 0.0061 0.0033 'International Tables Vol C Tables 4.2.6.8 and 6.1.1.4'
O O 0.0106 0.0060 'International Tables Vol C Tables 4.2.6.8 and 6.1.1.4'
F F 0.0171 0.0103 'International Tables Vol C Tables 4.2.6.8 and 6.1.1.4'
P P 0.1023 0.0942 'International Tables Vol C Tables 4.2.6.8 and 6.1.1.4'
Ir Ir -1.4442 7.9887 'International Tables Vol C Tables 4.2.6.8 and 6.1.1.4'

loop_
_geom_angle_atom_site_label_1
_geom_angle_atom_site_label_2
_geom_angle_atom_site_label_3
_geom_angle
C22 Ir1 C11 86.2(3)
C22 Ir1 N2 79.9(2)
C11 Ir1 N2 94.3(2)
C22 Ir1 N1 93.6(2)
C11 Ir1 N1 80.2(3)
N2 Ir1 N1 171.9(2)
C22 Ir1 N4 174.8(2)
C11 Ir1 N4 98.4(2)
N2 Ir1 N4 97.4(2)
N1 Ir1 N4 89.4(2)
C22 Ir1 N3 98.1(2)
C11 Ir1 N3 174.9(2)
N2 Ir1 N3 89.12(19)
N1 Ir1 N3 96.8(2)
N4 Ir1 N3 77.37(19)
F7 P1 F5 172.3(7)
F7 P1 F9 83.3(5)
F5 P1 F9 91.9(6)
F7 P1 F8 99.8(7)
F5 P1 F8 85.3(7)
F9 P1 F8 80.4(6)
F7 P1 F10 91.5(5)
F5 P1 F10 93.6(6)
F9 P1 F10 174.0(7)
F8 P1 F10 97.7(6)
F7 P1 F6 78.4(6)
F5 P1 F6 96.2(8)
F9 P1 F6 96.5(6)
F8 P1 F6 176.6(7)
F10 P1 F6 85.3(6)
C50 O1 H1C 110.0
C51 O2 H2D 106.4
C1 N1 C5 119.3(6)
C1 N1 Ir1 125.0(5)
C5 N1 Ir1 115.4(4)
C16 N2 C12 119.4(6)
C16 N2 Ir1 116.8(4)
C12 N2 Ir1 123.7(4)
C32 N3 C28 118.8(5)
C32 N3 Ir1 126.6(4)
C28 N3 Ir1 114.6(4)
C23 N4 C27 118.6(5)
C23 N4 Ir1 126.5(4)
C27 N4 Ir1 114.8(4)
C35 N5 C33 103.4(5)
C34 N6 C35 106.6(5)
C34 N6 H6A 126.7
C35 N6 H6A 126.7
N1 C1 C2 122.7(7)
N1 C1 H1A 118.6
C2 C1 H1A 118.6
C1 C2 C3 118.3(8)
C1 C2 H2A 120.9
C3 C2 H2A 120.9
C2 C3 C4 119.7(7)
C2 C3 H3A 120.1
C4 C3 H3A 120.1
C5 C4 C3 120.6(8)
C5 C4 H4A 119.7
C3 C4 H4A 119.7
C4 C5 N1 119.2(7)
C4 C5 C6 127.4(7)
N1 C5 C6 113.4(6)
C7 C6 C11 119.3(7)
C7 C6 C5 125.0(7)
C11 C6 C5 115.7(6)
C8 C7 F1 117.2(7)
C8 C7 C6 122.4(7)
F1 C7 C6 120.4(8)
C7 C8 C9 116.7(7)
C7 C8 H8A 121.7
C9 C8 H8A 121.7
F2 C9 C10 117.7(8)
F2 C9 C8 118.1(7)
C10 C9 C8 124.2(8)
C11 C10 C9 118.4(7)
C11 C10 H10A 120.8
C9 C10 H10A 120.8
C10 C11 C6 119.0(6)
C10 C11 Ir1 126.5(5)
C6 C11 Ir1 114.5(5)
N2 C12 C13 121.5(7)
N2 C12 H12A 119.2
C13 C12 H12A 119.2
C14 C13 C12 118.7(7)
C14 C13 H13A 120.6
C12 C13 H13A 120.6
C13 C14 C15 119.8(8)
C13 C14 H14A 120.1
C15 C14 H14A 120.1
C16 C15 C14 120.4(8)
C16 C15 H15A 119.8
C14 C15 H15A 119.8
N2 C16 C15 120.1(7)
N2 C16 C17 112.1(6)
C15 C16 C17 127.7(7)
C18 C17 C22 118.6(7)
C18 C17 C16 125.3(7)
C22 C17 C16 116.1(6)
C19 C18 C17 123.3(8)
C19 C18 F3 116.6(7)
C17 C18 F3 120.1(8)
C18 C19 C20 117.3(7)
C18 C19 H19A 121.4
C20 C19 H19A 121.4
F4 C20 C19 119.4(7)
F4 C20 C21 117.2(8)
C19 C20 C21 123.4(8)
C20 C21 C22 118.4(7)
C20 C21 H21A 120.8
C22 C21 H21A 120.8
C17 C22 C21 119.0(6)
C17 C22 Ir1 114.4(5)
C21 C22 Ir1 126.5(5)
N4 C23 C24 122.3(6)
N4 C23 H23A 118.8
C24 C23 H23A 118.8
C25 C24 C23 120.0(6)
C25 C24 H24A 120.0
C23 C24 H24A 120.0
C24 C25 C26 118.7(6)
C24 C25 H25A 120.6
C26 C25 H25A 120.6
C27 C26 C25 118.2(6)
C27 C26 C34 116.1(5)
C25 C26 C34 125.6(6)
N4 C27 C26 122.2(6)
N4 C27 C28 116.7(5)
C26 C27 C28 121.1(5)
N3 C28 C29 122.9(5)
N3 C28 C27 116.5(5)
C29 C28 C27 120.6(5)
C28 C29 C30 116.4(6)
C28 C29 C33 117.6(5)
C30 C29 C33 125.9(5)
C31 C30 C29 120.3(6)
C31 C30 H30A 119.8
C29 C30 H30A 119.8
C30 C31 C32 120.2(6)
C30 C31 H31A 119.9
C32 C31 H31A 119.9
N3 C32 C31 121.3(6)
N3 C32 H32A 119.4
C31 C32 H32A 119.4
N5 C33 C34 110.7(6)
N5 C33 C29 128.6(6)
C34 C33 C29 120.7(5)
N6 C34 C33 105.6(5)
N6 C34 C26 130.6(6)
C33 C34 C26 123.8(6)
N5 C35 N6 113.7(5)
N5 C35 C36 126.3(6)
N6 C35 C36 120.0(6)
C49 C36 C37 122.0(6)
C49 C36 C35 119.5(7)
C37 C36 C35 118.3(7)
C38 C37 C36 123.3(7)
C38 C37 C42 118.3(7)
C36 C37 C42 118.4(7)
C39 C38 C37 120.9(9)
C39 C38 H38A 119.5
C37 C38 H38A 119.5
C38 C39 C40 121.5(10)
C38 C39 H39A 119.2
C40 C39 H39A 119.2
C41 C40 C39 119.5(10)
C41 C40 H40A 120.3
C39 C40 H40A 120.3
C40 C41 C42 121.9(9)
C40 C41 H41A 119.1
C42 C41 H41A 119.1
C43 C42 C37 119.1(7)
C43 C42 C41 123.0(8)
C37 C42 C41 117.9(8)
C42 C43 C44 122.2(7)
C42 C43 H43A 118.9
C44 C43 H43A 118.9
C45 C44 C43 122.2(8)
C45 C44 C49 118.3(9)
C43 C44 C49 119.5(7)
C44 C45 C46 120.3(9)
C44 C45 H45A 119.8
C46 C45 H45A 119.8
C45 C46 C47 121.7(9)
C45 C46 H46A 119.2
C47 C46 H46A 119.2
C48 C47 C46 120.0(10)
C48 C47 H47A 120.0
C46 C47 H47A 120.0
C47 C48 C49 121.7(9)
C47 C48 H48A 119.1
C49 C48 H48A 119.1
C36 C49 C48 123.4(7)
C36 C49 C44 118.7(7)
C48 C49 C44 118.0(7)
O1 C50 H50A 108.8
O1 C50 H50B 109.2
H50A C50 H50B 109.5
O1 C50 H50C 110.5
H50A C50 H50C 109.5
H50B C50 H50C 109.5
O2 C51 H51D 109.5
O2 C51 H51A 109.5
H51D C51 H51A 109.5
O2 C51 H51B 109.5
H51D C51 H51B 109.5
H51A C51 H51B 109.5

loop_
_geom_bond_atom_site_label_1
_geom_bond_atom_site_label_2
_geom_bond_distance
Ir1 C22 2.007(6)
Ir1 C11 2.019(6)
Ir1 N2 2.053(5)
Ir1 N1 2.050(5)
Ir1 N4 2.132(5)
Ir1 N3 2.139(5)
P1 F7 1.506(8)
P1 F5 1.462(9)
P1 F9 1.530(8)
P1 F8 1.508(10)
P1 F10 1.512(8)
P1 F6 1.530(10)
F1 C7 1.349(9)
F2 C9 1.359(9)
F3 C18 1.359(9)
F4 C20 1.354(9)
O1 C50 1.391(14)
O1 H1C 0.8501
O2 C51 1.313(18)
O2 H2D 0.8500
N1 C1 1.336(9)
N1 C5 1.377(8)
N2 C16 1.366(8)
N2 C12 1.359(8)
N3 C32 1.334(8)
N3 C28 1.355(7)
N4 C23 1.342(8)
N4 C27 1.351(7)
N5 C35 1.318(8)
N5 C33 1.385(8)
N6 C34 1.364(8)
N6 C35 1.352(8)
N6 H6A 0.8600
C1 C2 1.358(10)
C1 H1A 0.9300
C2 C3 1.382(12)
C2 H2A 0.9300
C3 C4 1.363(12)
C3 H3A 0.9300
C4 C5 1.373(10)
C4 H4A 0.9300
C5 C6 1.466(10)
C6 C7 1.393(10)
C6 C11 1.398(9)
C7 C8 1.375(12)
C8 C9 1.375(12)
C8 H8A 0.9300
C9 C10 1.371(10)
C10 C11 1.408(10)
C10 H10A 0.9300
C12 C13 1.375(10)
C12 H12A 0.9300
C13 C14 1.380(11)
C13 H13A 0.9300
C14 C15 1.369(11)
C14 H14A 0.9300
C15 C16 1.373(10)
C15 H15A 0.9300
C16 C17 1.473(10)
C17 C18 1.387(10)
C17 C22 1.408(10)
C18 C19 1.366(11)
C19 C20 1.357(12)
C19 H19A 0.9300
C20 C21 1.398(10)
C21 C22 1.403(10)
C21 H21A 0.9300
C23 C24 1.388(9)
C23 H23A 0.9300
C24 C25 1.371(9)
C24 H24A 0.9300
C25 C26 1.408(9)
C25 H25A 0.9300
C26 C27 1.403(8)
C26 C34 1.418(8)
C27 C28 1.458(8)
C28 C29 1.400(8)
C29 C30 1.411(8)
C29 C33 1.428(8)
C30 C31 1.343(9)
C30 H30A 0.9300
C31 C32 1.401(9)
C31 H31A 0.9300
C32 H32A 0.9300
C33 C34 1.378(9)
C35 C36 1.496(9)
C36 C49 1.388(10)
C36 C37 1.395(10)
C37 C38 1.422(11)
C37 C42 1.448(9)
C38 C39 1.332(13)
C38 H38A 0.9300
C39 C40 1.446(15)
C39 H39A 0.9300
C40 C41 1.324(14)
C40 H40A 0.9300
C41 C42 1.437(12)
C41 H41A 0.9300
C42 C43 1.382(12)
C43 C44 1.372(12)
C43 H43A 0.9300
C44 C45 1.419(12)
C44 C49 1.442(10)
C45 C46 1.362(15)
C45 H45A 0.9300
C46 C47 1.396(14)
C46 H46A 0.9300
C47 C48 1.343(12)
C47 H47A 0.9300
C48 C49 1.427(11)
C48 H48A 0.9300
C50 H50A 0.9600
C50 H50B 0.9601
C50 H50C 0.9601
C51 H51D 0.9600
C51 H51A 0.9600
C51 H51B 0.9600
